data_4349347
loop_
_publ_author_name
'Osinski, Allen J.'
'Blesener, Tanner'
'Hasheminasab, Abed'
'Holstrom, Cole'
'Nemykin, Victor N.'
'Herrick, Richard S.'
'Ziegler, Christopher J.'

_publ_section_title
;
 Re(CO)<sub>3</sub>-Templated Synthesis of Semihemiporphyrazines.
;
_journal_issue 24
_journal_name_full 'Inorganic chemistry'
_journal_page_first 12527
_journal_page_last 12530
_journal_paper_doi 10.1021/acs.inorgchem.6b02558
_journal_volume 55
_journal_year 2016
_chemical_formula_sum 'C20 H18 Br N4 O4 Re'
_chemical_formula_weight 644.49
_space_group_crystal_system monoclinic
_space_group_IT_number 15
_space_group_name_Hall '-C 2yc'
_space_group_name_H-M_alt 'C 1 2/c 1'
_atom_sites_solution_hydrogens geom
_atom_sites_solution_primary direct
_atom_sites_solution_secondary difmap
_audit_creation_method SHELXL-2014/7
_cell_angle_alpha 90
_cell_angle_beta 120.778(2)
_cell_angle_gamma 90
_cell_formula_units_Z 8
_cell_length_a 25.0765(12)
_cell_length_b 13.8489(7)
_cell_length_c 13.8250(8)
_cell_measurement_reflns_used 6599
_cell_measurement_temperature 100(2)
_cell_measurement_theta_max 65.73
_cell_measurement_theta_min 6.01
_cell_volume 4125.0(4)
_computing_cell_refinement 'Bruker SAINT'
_computing_data_collection 'Bruker APEX2'
_computing_data_reduction 'Bruker SAINT'
_computing_molecular_graphics 'Bruker SHELXTL'
_computing_publication_material 'Bruker SHELXTL'
_computing_structure_refinement 'SHELXL-2014/7 (Sheldrick, 2014)'
_computing_structure_solution 'SHELXS-97 (Sheldrick, 2008)'
_diffrn_ambient_temperature 100(2)
_diffrn_measured_fraction_theta_full 0.984
_diffrn_measured_fraction_theta_max 0.984
_diffrn_measurement_device_type 'Bruker APEX-II CCD'
_diffrn_measurement_method '\f and \w scans'
_diffrn_radiation_type CuK\a
_diffrn_radiation_wavelength 1.54178
_diffrn_reflns_av_R_equivalents 0.0327
_diffrn_reflns_av_unetI/netI 0.0314
_diffrn_reflns_Laue_measured_fraction_full 0.984
_diffrn_reflns_Laue_measured_fraction_max 0.984
_diffrn_reflns_limit_h_max 28
_diffrn_reflns_limit_h_min -28
_diffrn_reflns_limit_k_max 15
_diffrn_reflns_limit_k_min -15
_diffrn_reflns_limit_l_max 15
_diffrn_reflns_limit_l_min -15
_diffrn_reflns_number 11998
_diffrn_reflns_point_group_measured_fraction_full 0.984
_diffrn_reflns_point_group_measured_fraction_max 0.984
_diffrn_reflns_theta_full 62.485
_diffrn_reflns_theta_max 62.485
_diffrn_reflns_theta_min 3.794
_diffrn_source 'sealed tube'
_exptl_absorpt_coefficient_mu 14.103
_exptl_absorpt_correction_T_max 0.7527
_exptl_absorpt_correction_T_min 0.4892
_exptl_absorpt_correction_type multi-scan
_exptl_absorpt_process_details SADABS
_exptl_crystal_colour Red
_exptl_crystal_density_diffrn 2.076
_exptl_crystal_density_meas ?
_exptl_crystal_density_method 'not measured'
_exptl_crystal_description Needle
_exptl_crystal_F_000 2464
_exptl_crystal_size_max .155
_exptl_crystal_size_mid .114
_exptl_crystal_size_min .038
_refine_diff_density_max 1.607
_refine_diff_density_min -0.724
_refine_diff_density_rms 0.133
_refine_ls_extinction_method none
_refine_ls_goodness_of_fit_ref 1.043
_refine_ls_hydrogen_treatment constr
_refine_ls_matrix_type full
_refine_ls_number_parameters 271
_refine_ls_number_reflns 3237
_refine_ls_number_restraints 0
_refine_ls_restrained_S_all 1.043
_refine_ls_R_factor_all 0.0287
_refine_ls_R_factor_gt 0.0258
_refine_ls_shift/su_max 0.001
_refine_ls_shift/su_mean 0.000
_refine_ls_structure_factor_coef Fsqd
_refine_ls_weighting_details 'w=1/[\s^2^(Fo^2^)+(0.0394P)^2^+6.6677P] where P=(Fo^2^+2Fc^2^)/3'
_refine_ls_weighting_scheme calc
_refine_ls_wR_factor_gt 0.0623
_refine_ls_wR_factor_ref 0.0643
_reflns_Friedel_coverage 0.000
_reflns_number_gt 2981
_reflns_number_total 3237
_reflns_threshold_expression 'I > 2\s(I)'
_cod_data_source_file ic6b02558_si_001.cif
_cod_data_source_block 6
_cod_depositor_comments
;
The following automatic conversions were performed:

data item '_exptl_crystal_density_meas' value 'not measured' was
changed to '?' -- the value is perceived as not measured.

Automatic conversion script
Id: cif_fix_values 6909 2019-04-08 15:41:33Z antanas 
;
_cod_original_sg_symbol_H-M 'C 2/c'
_cod_database_code 4349347
_shelx_shelxl_version_number 2014/7
_shelx_space_group_comment
; 
The symmetry employed for this shelxl refinement is uniquely defined 
by the following loop, which should always be used as a source of 
symmetry information in preference to the above space-group names. 
They are only intended as comments. 
;

loop_
_space_group_symop_operation_xyz
'x, y, z'
'-x, y, -z+1/2'
'x+1/2, y+1/2, z'
'-x+1/2, y+1/2, -z+1/2'
'-x, -y, -z'
'x, -y, z-1/2'
'-x+1/2, -y+1/2, -z'
'x+1/2, -y+1/2, z-1/2'

loop_
_atom_site_label
_atom_site_type_symbol
_atom_site_fract_x
_atom_site_fract_y
_atom_site_fract_z
_atom_site_U_iso_or_equiv
_atom_site_adp_type
_atom_site_occupancy
_atom_site_site_symmetry_order
_atom_site_calc_flag
_atom_site_refinement_flags_posn
_atom_site_refinement_flags_adp
Br1 Br 0.23619(2) 0.31976(3) 0.62174(4) 0.01937(12) Uani 1 1 d . .
C1 C 0.23730(18) 0.1244(3) 0.8342(3) 0.0170(8) Uani 1 1 d . .
C2 C 0.30205(17) 0.1278(3) 0.9297(3) 0.0178(8) Uani 1 1 d . .
C3 C 0.34561(18) 0.0563(3) 0.9841(4) 0.0194(8) Uani 1 1 d . .
H3 H 0.3368 -0.0095 0.9621 0.023 Uiso 1 1 calc R U
C4 C 0.40338(18) 0.0855(3) 1.0733(4) 0.0218(9) Uani 1 1 d . .
H4 H 0.4351 0.0388 1.1123 0.026 Uiso 1 1 calc R U
C5 C 0.41512(18) 0.1821(3) 1.1058(4) 0.0222(9) Uani 1 1 d . .
H5 H 0.4547 0.2001 1.1670 0.027 Uiso 1 1 calc R U
C6 C 0.3700(2) 0.2528(3) 1.0504(4) 0.0202(9) Uani 1 1 d . .
H6 H 0.3778 0.3183 1.0737 0.024 Uiso 1 1 calc R U
C7 C 0.31414(18) 0.2245(3) 0.9609(4) 0.0173(8) Uani 1 1 d . .
C8 C 0.25825(17) 0.2795(3) 0.8806(3) 0.0159(8) Uani 1 1 d . .
C9 C 0.20412(18) 0.4296(3) 0.8238(3) 0.0178(8) Uani 1 1 d . .
C10 C 0.21000(19) 0.5245(3) 0.8633(4) 0.0212(9) Uani 1 1 d . .
H10 H 0.2483 0.5454 0.9257 0.025 Uiso 1 1 calc R U
C11 C 0.1609(2) 0.5879(3) 0.8126(4) 0.0255(10) Uani 1 1 d . .
H11 H 0.1648 0.6524 0.8389 0.031 Uiso 1 1 calc R U
C12 C 0.10522(19) 0.5545(3) 0.7215(4) 0.0244(9) Uani 1 1 d . .
H12 H 0.0698 0.5952 0.6855 0.029 Uiso 1 1 calc R U
C13 C 0.10271(19) 0.4610(3) 0.6847(4) 0.0219(9) Uani 1 1 d . .
H13 H 0.0646 0.4388 0.6229 0.026 Uiso 1 1 calc R U
C15 C 0.08258(19) 0.3161(3) 0.4957(4) 0.0217(9) Uani 1 1 d . .
C16 C 0.07496(18) 0.2148(3) 0.6577(4) 0.0203(9) Uani 1 1 d . .
C14 C 0.13650(17) 0.1481(3) 0.5566(4) 0.0194(9) Uani 1 1 d . .
C17 C 0.4125(2) 0.4072(3) 0.9170(4) 0.0284(10) Uani 1 1 d . .
H17A H 0.3715 0.4056 0.9112 0.034 Uiso 1 1 calc R U
H17B H 0.4449 0.4140 0.9974 0.034 Uiso 1 1 calc R U
C18 C 0.4226(3) 0.3151(4) 0.8689(4) 0.0383(12) Uani 1 1 d . .
H18A H 0.4629 0.2851 0.9229 0.046 Uiso 1 1 calc R U
H18B H 0.3890 0.2679 0.8503 0.046 Uiso 1 1 calc R U
C19 C 0.4219(2) 0.3478(4) 0.7634(5) 0.0373(12) Uani 1 1 d . .
H19A H 0.4514 0.3098 0.7512 0.045 Uiso 1 1 calc R U
H19B H 0.3798 0.3419 0.6962 0.045 Uiso 1 1 calc R U
C20 C 0.4416(2) 0.4521(4) 0.7881(5) 0.0380(12) Uani 1 1 d . .
H20A H 0.4874 0.4574 0.8316 0.046 Uiso 1 1 calc R U
H20B H 0.4255 0.4893 0.7173 0.046 Uiso 1 1 calc R U
N1 N 0.20726(15) 0.0458(2) 0.7878(3) 0.0199(7) Uani 1 1 d . .
H1A H 0.1685 0.0486 0.7321 0.024 Uiso 1 1 calc R U
H1B H 0.2256 -0.0105 0.8119 0.024 Uiso 1 1 calc R U
N2 N 0.21392(14) 0.2153(2) 0.8043(3) 0.0159(7) Uani 1 1 d . .
N3 N 0.25573(15) 0.3713(3) 0.8889(3) 0.0194(7) Uani 1 1 d . .
N4 N 0.15123(15) 0.3989(2) 0.7313(3) 0.0186(7) Uani 1 1 d . .
O2 O 0.04777(13) 0.3476(2) 0.4087(3) 0.0283(7) Uani 1 1 d . .
O3 O 0.03518(13) 0.1850(2) 0.6676(3) 0.0251(7) Uani 1 1 d . .
O1 O 0.13229(14) 0.0835(2) 0.5005(3) 0.0246(6) Uani 1 1 d . .
O4 O 0.41548(13) 0.4871(2) 0.8530(3) 0.0229(6) Uani 1 1 d . .
Re1 Re 0.14098(2) 0.26220(2) 0.63997(2) 0.01642(9) Uani 1 1 d . .

loop_
_atom_site_aniso_label
_atom_site_aniso_U_11
_atom_site_aniso_U_22
_atom_site_aniso_U_33
_atom_site_aniso_U_23
_atom_site_aniso_U_13
_atom_site_aniso_U_12
Br1 0.0207(2) 0.0198(2) 0.0197(2) 0.00008(16) 0.01192(18) -0.00006(15)
C1 0.0175(19) 0.023(2) 0.012(2) -0.0013(17) 0.0083(17) -0.0032(16)
C2 0.0141(18) 0.027(2) 0.015(2) -0.0008(17) 0.0093(16) -0.0030(16)
C3 0.022(2) 0.021(2) 0.016(2) -0.0013(17) 0.0103(18) -0.0006(16)
C4 0.0172(19) 0.029(2) 0.020(2) 0.0029(18) 0.0098(18) 0.0020(17)
C5 0.0169(19) 0.032(2) 0.017(2) 0.0015(18) 0.0085(17) -0.0045(17)
C6 0.022(2) 0.023(2) 0.017(2) -0.0005(17) 0.0102(19) -0.0032(16)
C7 0.0190(19) 0.020(2) 0.016(2) -0.0004(17) 0.0114(17) -0.0015(16)
C8 0.0177(19) 0.021(2) 0.012(2) -0.0011(17) 0.0101(17) -0.0010(16)
C9 0.0181(19) 0.021(2) 0.014(2) -0.0005(17) 0.0081(17) -0.0014(16)
C10 0.025(2) 0.019(2) 0.024(2) 0.0007(18) 0.0159(19) -0.0026(16)
C11 0.035(2) 0.020(2) 0.031(3) -0.0034(19) 0.024(2) -0.0004(18)
C12 0.024(2) 0.025(2) 0.027(3) 0.0038(19) 0.0145(19) 0.0055(17)
C13 0.0198(19) 0.026(2) 0.021(2) -0.0018(18) 0.0112(18) -0.0011(17)
C15 0.022(2) 0.018(2) 0.026(3) -0.0043(18) 0.013(2) -0.0019(17)
C16 0.021(2) 0.020(2) 0.016(2) -0.0049(17) 0.0059(17) 0.0013(17)
C14 0.0156(18) 0.025(2) 0.017(2) 0.0056(19) 0.0078(17) 0.0013(16)
C17 0.037(2) 0.025(2) 0.026(3) 0.005(2) 0.018(2) 0.0059(19)
C18 0.054(3) 0.035(3) 0.031(3) 0.004(2) 0.025(3) 0.013(2)
C19 0.044(3) 0.041(3) 0.037(3) -0.004(2) 0.028(2) 0.002(2)
C20 0.044(3) 0.045(3) 0.041(3) -0.010(2) 0.033(3) -0.010(2)
N1 0.0186(16) 0.0171(18) 0.0180(18) -0.0004(15) 0.0049(14) 0.0008(14)
N2 0.0153(15) 0.0176(17) 0.0131(18) 0.0021(14) 0.0060(14) 0.0016(13)
N3 0.0195(17) 0.023(2) 0.0150(19) -0.0025(14) 0.0086(15) -0.0018(14)
N4 0.0210(16) 0.0162(17) 0.0217(19) 0.0023(14) 0.0131(15) 0.0016(14)
O2 0.0244(15) 0.0299(17) 0.0202(18) 0.0051(14) 0.0038(14) 0.0011(13)
O3 0.0198(14) 0.0291(17) 0.0285(18) -0.0060(13) 0.0138(13) -0.0027(12)
O1 0.0322(16) 0.0222(16) 0.0216(17) -0.0040(14) 0.0155(14) -0.0026(12)
O4 0.0237(14) 0.0245(16) 0.0236(16) 0.0032(13) 0.0143(13) 0.0026(12)
Re1 0.01491(12) 0.01822(13) 0.01453(13) -0.00045(7) 0.00636(9) 0.00033(6)

loop_
_atom_type_symbol
_atom_type_description
_atom_type_scat_dispersion_real
_atom_type_scat_dispersion_imag
_atom_type_scat_source
C C 0.0181 0.0091 'International Tables Vol C Tables 4.2.6.8 and 6.1.1.4'
H H 0.0000 0.0000 'International Tables Vol C Tables 4.2.6.8 and 6.1.1.4'
N N 0.0311 0.0180 'International Tables Vol C Tables 4.2.6.8 and 6.1.1.4'
O O 0.0492 0.0322 'International Tables Vol C Tables 4.2.6.8 and 6.1.1.4'
Br Br -0.6763 1.2805 'International Tables Vol C Tables 4.2.6.8 and 6.1.1.4'
Re Re -5.2083 5.8923 'International Tables Vol C Tables 4.2.6.8 and 6.1.1.4'

loop_
_geom_angle_atom_site_label_1
_geom_angle_atom_site_label_2
_geom_angle_atom_site_label_3
_geom_angle
N1 C1 N2 125.3(4)
N1 C1 C2 124.4(4)
N2 C1 C2 110.3(3)
C3 C2 C7 122.4(4)
C3 C2 C1 131.7(4)
C7 C2 C1 105.9(3)
C2 C3 C4 116.6(4)
C2 C3 H3 121.7
C4 C3 H3 121.7
C5 C4 C3 121.0(4)
C5 C4 H4 119.5
C3 C4 H4 119.5
C6 C5 C4 121.3(4)
C6 C5 H5 119.4
C4 C5 H5 119.4
C7 C6 C5 117.7(4)
C7 C6 H6 121.2
C5 C6 H6 121.2
C6 C7 C2 121.0(4)
C6 C7 C8 132.1(4)
C2 C7 C8 106.9(4)
N3 C8 N2 130.2(4)
N3 C8 C7 121.0(4)
N2 C8 C7 108.8(3)
N4 C9 N3 124.3(4)
N4 C9 C10 121.3(4)
N3 C9 C10 114.4(4)
C11 C10 C9 120.8(4)
C11 C10 H10 119.6
C9 C10 H10 119.6
C10 C11 C12 118.0(4)
C10 C11 H11 121.0
C12 C11 H11 121.0
C13 C12 C11 118.6(4)
C13 C12 H12 120.7
C11 C12 H12 120.7
N4 C13 C12 124.1(4)
N4 C13 H13 118.0
C12 C13 H13 118.0
O2 C15 Re1 179.2(4)
O3 C16 Re1 178.9(4)
O1 C14 Re1 175.5(3)
O4 C17 C18 107.6(4)
O4 C17 H17A 110.2
C18 C17 H17A 110.2
O4 C17 H17B 110.2
C18 C17 H17B 110.2
H17A C17 H17B 108.5
C19 C18 C17 104.3(4)
C19 C18 H18A 110.9
C17 C18 H18A 110.9
C19 C18 H18B 110.9
C17 C18 H18B 110.9
H18A C18 H18B 108.9
C20 C19 C18 103.1(4)
C20 C19 H19A 111.1
C18 C19 H19A 111.1
C20 C19 H19B 111.1
C18 C19 H19B 111.1
H19A C19 H19B 109.1
O4 C20 C19 105.2(4)
O4 C20 H20A 110.7
C19 C20 H20A 110.7
O4 C20 H20B 110.7
C19 C20 H20B 110.7
H20A C20 H20B 108.8
C1 N1 H1A 120.0
C1 N1 H1B 120.0
H1A N1 H1B 120.0
C1 N2 C8 107.9(3)
C1 N2 Re1 126.8(3)
C8 N2 Re1 121.4(3)
C8 N3 C9 126.1(3)
C13 N4 C9 117.1(3)
C13 N4 Re1 117.2(3)
C9 N4 Re1 125.3(3)
C20 O4 C17 107.9(3)
C16 Re1 C15 90.93(17)
C16 Re1 C14 90.35(16)
C15 Re1 C14 85.26(17)
C16 Re1 N2 94.85(15)
C15 Re1 N2 173.28(15)
C14 Re1 N2 98.12(15)
C16 Re1 N4 94.34(15)
C15 Re1 N4 93.69(15)
C14 Re1 N4 175.21(14)
N2 Re1 N4 82.47(13)
C16 Re1 Br1 176.90(13)
C15 Re1 Br1 91.71(12)
C14 Re1 Br1 88.24(11)
N2 Re1 Br1 82.62(8)
N4 Re1 Br1 87.12(8)

loop_
_geom_bond_atom_site_label_1
_geom_bond_atom_site_label_2
_geom_bond_distance
Br1 Re1 2.6487(4)
C1 N1 1.292(5)
C1 N2 1.360(5)
C1 C2 1.479(6)
C2 C3 1.379(6)
C2 C7 1.391(6)
C3 C4 1.398(6)
C3 H3 0.9500
C4 C5 1.394(6)
C4 H4 0.9500
C5 C6 1.391(6)
C5 H5 0.9500
C6 C7 1.369(6)
C6 H6 0.9500
C7 C8 1.478(6)
C8 N3 1.282(5)
C8 N2 1.392(5)
C9 N4 1.357(5)
C9 N3 1.394(5)
C9 C10 1.402(6)
C10 C11 1.376(6)
C10 H10 0.9500
C11 C12 1.397(6)
C11 H11 0.9500
C12 C13 1.381(6)
C12 H12 0.9500
C13 N4 1.354(5)
C13 H13 0.9500
C15 O2 1.151(5)
C15 Re1 1.921(5)
C16 O3 1.151(5)
C16 Re1 1.909(4)
C14 O1 1.153(5)
C14 Re1 1.924(4)
C17 O4 1.443(5)
C17 C18 1.520(6)
C17 H17A 0.9900
C17 H17B 0.9900
C18 C19 1.518(7)
C18 H18A 0.9900
C18 H18B 0.9900
C19 C20 1.508(7)
C19 H19A 0.9900
C19 H19B 0.9900
C20 O4 1.439(5)
C20 H20A 0.9900
C20 H20B 0.9900
N1 H1A 0.8800
N1 H1B 0.8800
N2 Re1 2.163(3)
N4 Re1 2.216(3)
